data_7712019
loop_
_publ_author_name
'Izod, Keith'
'Madlool, Atheer M.'
'Craig, Alex'
'Waddell, Paul G.'

_publ_section_title
;
 Phosphido-borane-supported stannates.
;
_journal_issue 4
_journal_name_full 'Dalton transactions (Cambridge, England : 2003)'
_journal_page_first 947
_journal_page_last 954
_journal_paper_doi 10.1039/d2dt03587a
_journal_volume 52
_journal_year 2023
_chemical_formula_moiety 'C22 H61 B3 K O P3 Sn'
_chemical_formula_sum 'C22 H61 B3 K O P3 Sn'
_chemical_formula_weight 624.83
_space_group_crystal_system monoclinic
_space_group_IT_number 14
_space_group_name_Hall '-P 2yn'
_space_group_name_H-M_alt 'P 1 21/n 1'
_atom_sites_solution_hydrogens mixed
_atom_sites_solution_primary dual
_audit_creation_date 2017-10-24
_audit_creation_method
;
Olex2 1.2
(compiled Aug 10 2017 17:44:14 for OlexSys, GUI svn.r5381)
;
_audit_update_record
;
2022-11-04 deposited with the CCDC.	2022-12-21 downloaded from the CCDC.
;
_cell_angle_alpha 90
_cell_angle_beta 95.5136(10)
_cell_angle_gamma 90
_cell_formula_units_Z 4
_cell_length_a 11.09083(13)
_cell_length_b 15.64326(17)
_cell_length_c 20.3678(3)
_cell_measurement_reflns_used 42904
_cell_measurement_temperature 150.0(2)
_cell_measurement_theta_max 29.0640
_cell_measurement_theta_min 3.6630
_cell_volume 3517.40(8)
_computing_cell_refinement 'CrysAlisPro 1.171.38.42b (Rigaku OD, 2015)'
_computing_data_collection 'CrysAlisPro 1.171.38.42b (Rigaku OD, 2015)'
_computing_data_reduction 'CrysAlisPro 1.171.38.42b (Rigaku OD, 2015)'
_computing_molecular_graphics 'Olex2 (Dolomanov et al., 2009)'
_computing_publication_material 'Olex2 (Dolomanov et al., 2009)'
_computing_structure_refinement 'XL (Sheldrick, 2008)'
_computing_structure_solution 'ShelXT (Sheldrick, 2015)'
_diffrn_ambient_environment air
_diffrn_ambient_temperature 150.0(2)
_diffrn_detector 'CCD plate'
_diffrn_detector_area_resol_mean 10.3968
_diffrn_detector_type Atlas
_diffrn_measured_fraction_theta_full 0.998
_diffrn_measured_fraction_theta_max 0.925
_diffrn_measurement_details
;
List of Runs (angles in degrees, time in seconds):

  # Type    Start    End  Width  t~exp~   \w     \q     \k     \f   Frames
#--------------------------------------------------------------------------
  1  \w    -70.00  -1.00   1.00   10.00    --   -9.14 130.00-119.70   69
  2  \w    -16.00  86.00   1.00   10.00    --   10.16  38.00 150.00  102
  3  \w    -16.00  86.00   1.00   10.00    --   10.16  38.00-120.00  102
  4  \w    -19.00  84.00   1.00   10.00    --   10.16  57.00 -60.00  103
  5  \w    -36.00  92.00   1.00   10.00    --   10.16  19.00  90.00  128
  6  \w    -65.00  45.00   1.00   10.00    --   12.00 -72.00 101.41  110
  7  \w    -11.00  52.00   1.00   10.00    --   12.00 -93.00  32.18   63
  8  \w     22.00  72.00   1.00   10.00    --   12.00-129.00-117.01   50
  9  \w    -31.00  26.00   1.00   10.00    --   10.16  98.00  27.00   57
 10  \w    -23.00  89.00   1.00   10.00    --   10.16  77.00 150.00  112
 11  \w     -4.00  52.00   1.00   10.00    --   10.16 -99.00 -60.00   56
 12  \w    -36.00  92.00   1.00   10.00    --   10.16  19.00 -90.00  128
 13  \w     22.00  74.00   1.00   10.00    --   12.00-132.00-131.75   52
 14  \w    -12.00  51.00   1.00   10.00    --   12.00 -92.00  87.94   63
 15  \w    -16.00  23.00   1.00   10.00    --   10.16  38.00 120.00   39
;
_diffrn_measurement_device 'four-circle diffractometer'
_diffrn_measurement_device_type 'Xcalibur, Atlas, Gemini ultra'
_diffrn_measurement_method '\w scans'
_diffrn_orient_matrix_type 'CrysAlisPro convention (1999,Acta A55,543-557)'
_diffrn_orient_matrix_UB_11 -0.0156408000
_diffrn_orient_matrix_UB_12 -0.0229076000
_diffrn_orient_matrix_UB_13 -0.0296648000
_diffrn_orient_matrix_UB_21 0.0269175000
_diffrn_orient_matrix_UB_22 -0.0373928000
_diffrn_orient_matrix_UB_23 0.0146419000
_diffrn_orient_matrix_UB_31 -0.0561878000
_diffrn_orient_matrix_UB_32 -0.0115488000
_diffrn_orient_matrix_UB_33 0.0114064000
_diffrn_radiation_monochromator graphite
_diffrn_radiation_probe x-ray
_diffrn_radiation_type MoK\a
_diffrn_radiation_wavelength 0.71073
_diffrn_reflns_av_R_equivalents 0.0463
_diffrn_reflns_av_unetI/netI 0.0271
_diffrn_reflns_Laue_measured_fraction_full 0.998
_diffrn_reflns_Laue_measured_fraction_max 0.925
_diffrn_reflns_limit_h_max 14
_diffrn_reflns_limit_h_min -15
_diffrn_reflns_limit_k_max 21
_diffrn_reflns_limit_k_min -21
_diffrn_reflns_limit_l_max 28
_diffrn_reflns_limit_l_min -26
_diffrn_reflns_number 112187
_diffrn_reflns_point_group_measured_fraction_full 0.998
_diffrn_reflns_point_group_measured_fraction_max 0.925
_diffrn_reflns_theta_full 25.242
_diffrn_reflns_theta_max 29.500
_diffrn_reflns_theta_min 3.284
_diffrn_source 'fine-focus sealed X-ray tube'
_diffrn_source_type 'Enhance (Mo) X-ray Source'
_exptl_absorpt_coefficient_mu 0.993
_exptl_absorpt_correction_T_max 0.929
_exptl_absorpt_correction_T_min 0.802
_exptl_absorpt_correction_type analytical
_exptl_absorpt_process_details
;
CrysAlisPro 1.171.38.42b (Rigaku Oxford Diffraction, 2015)
Analytical numeric absorption correction using a multifaceted crystal
			model based on expressions derived by R.C. Clark & J.S. Reid.
(Clark, R. C. & Reid, J. S. (1995). Acta Cryst. A51, 887-897)
Empirical absorption correction using spherical harmonics,
 implemented in SCALE3 ABSPACK scaling algorithm.
;
_exptl_crystal_colour colourless
_exptl_crystal_colour_primary colourless
_exptl_crystal_density_diffrn 1.180
_exptl_crystal_description block
_exptl_crystal_F_000 1320
_exptl_crystal_size_max 0.32
_exptl_crystal_size_mid 0.14
_exptl_crystal_size_min 0.08
_refine_diff_density_max 0.392
_refine_diff_density_min -0.269
_refine_diff_density_rms 0.066
_refine_ls_extinction_method none
_refine_ls_goodness_of_fit_ref 1.066
_refine_ls_hydrogen_treatment mixed
_refine_ls_matrix_type full
_refine_ls_number_parameters 321
_refine_ls_number_reflns 9067
_refine_ls_number_restraints 0
_refine_ls_restrained_S_all 1.066
_refine_ls_R_factor_all 0.0370
_refine_ls_R_factor_gt 0.0237
_refine_ls_shift/su_max 0.002
_refine_ls_shift/su_mean 0.000
_refine_ls_structure_factor_coef Fsqd
_refine_ls_weighting_details 'w=1/[\s^2^(Fo^2^)+(0.0148P)^2^+1.2742P] where P=(Fo^2^+2Fc^2^)/3'
_refine_ls_weighting_scheme calc
_refine_ls_wR_factor_gt 0.0423
_refine_ls_wR_factor_ref 0.0461
_reflns_Friedel_coverage 0.000
_reflns_number_gt 7542
_reflns_number_total 9067
_reflns_threshold_expression 'I > 2\s(I)'
_cod_data_source_file d2dt03587a2.cif
_cod_data_source_block kji170055_fa
_cod_depositor_comments 'Adding full bibliography for 7712014--7712020.cif.'
_cod_original_cell_volume 3517.40(7)
_cod_database_code 7712019
_shelx_shelxl_version_number 2014/7
_chemical_oxdiff_formula 'C23 H61 B3 K1 O1 P3 Sn1'
_shelx_space_group_comment
;
The symmetry employed for this shelxl refinement is uniquely defined
by the following loop, which should always be used as a source of
symmetry information in preference to the above space-group names.
They are only intended as comments.
;
_reflns_odcompleteness_completeness 99.72
_reflns_odcompleteness_iscentric 1
_reflns_odcompleteness_theta 25.30
_olex2_refinement_description
;
1. Fixed Uiso
 At 1.2 times of:
  All C(H) groups, All C(H,H) groups
 At 1.5 times of:
  All B(H,H,H) groups, All C(H,H,H) groups
2.a Ternary CH refined with riding coordinates:
 C1(H1), C4(H4), C7(H7), C10(H10), C13(H13), C16(H16)
2.b Secondary CH2 refined with riding coordinates:
 C19(H19A,H19B), C21(H21A,H21B)
2.c Idealised Me refined as rotating group:
 C2(H2A,H2B,H2C), C3(H3A,H3B,H3C), C5(H5A,H5B,H5C), C6(H6A,H6B,H6C), C8(H8A,
 H8B,H8C), C9(H9A,H9B,H9C), C11(H11A,H11B,H11C), C12(H12A,H12B,H12C), C14(H14A,
 H14B,H14C), C15(H15A,H15B,H15C), C17(H17A,H17B,H17C), C18(H18A,H18B,H18C),
 C20(H20A,H20B,H20C), C22(H22A,H22B,H22C)
;
_olex2_submission_special_instructions 'No special instructions were received'
_oxdiff_exptl_absorpt_empirical_details
;
Empirical correction (ABSPACK) includes:
- Absorption correction using spherical harmonics
- Frame scaling
;
_oxdiff_exptl_absorpt_empirical_full_max 1.018
_oxdiff_exptl_absorpt_empirical_full_min 0.968

loop_
_space_group_symop_operation_xyz
'x, y, z'
'-x+1/2, y+1/2, -z+1/2'
'-x, -y, -z'
'x-1/2, -y-1/2, z-1/2'

loop_
_atom_site_label
_atom_site_type_symbol
_atom_site_fract_x
_atom_site_fract_y
_atom_site_fract_z
_atom_site_U_iso_or_equiv
_atom_site_adp_type
_atom_site_occupancy
_atom_site_site_symmetry_order
_atom_site_calc_flag
_atom_site_refinement_flags_posn
_atom_site_refinement_flags_adp
_atom_site_refinement_flags_occupancy
_atom_site_disorder_assembly
_atom_site_disorder_group
Sn1 Sn 0.49749(2) 0.39105(2) 0.61584(2) 0.01829(3) Uani 1 1 d . . . . .
K1 K 1.00305(3) 0.15360(2) 0.62750(2) 0.02457(7) Uani 1 1 d . . . . .
P1 P 0.70426(3) 0.36445(2) 0.68788(2) 0.02018(8) Uani 1 1 d . . . . .
P2 P 0.41858(3) 0.23595(2) 0.58586(2) 0.02020(8) Uani 1 1 d . . . . .
P3 P 0.35280(3) 0.44185(3) 0.70331(2) 0.02288(8) Uani 1 1 d . . . . .
O1 O 0.89146(10) 0.12077(7) 0.50643(5) 0.0323(3) Uani 1 1 d . . . . .
C1 C 0.78940(13) 0.46004(10) 0.66348(8) 0.0279(3) Uani 1 1 d . . . . .
H1 H 0.8700 0.4570 0.6877 0.033 Uiso 1 1 calc R . . . .
C2 C 0.80817(17) 0.45794(13) 0.59013(9) 0.0416(4) Uani 1 1 d . . . . .
H2A H 0.8462 0.4051 0.5800 0.062 Uiso 1 1 calc GR . . . .
H2B H 0.8589 0.5049 0.5799 0.062 Uiso 1 1 calc GR . . . .
H2C H 0.7312 0.4625 0.5645 0.062 Uiso 1 1 calc GR . . . .
C3 C 0.73384(15) 0.54448(10) 0.68202(9) 0.0351(4) Uani 1 1 d . . . . .
H3A H 0.6546 0.5502 0.6590 0.053 Uiso 1 1 calc GR . . . .
H3B H 0.7842 0.5908 0.6701 0.053 Uiso 1 1 calc GR . . . .
H3C H 0.7276 0.5457 0.7287 0.053 Uiso 1 1 calc GR . . . .
C4 C 0.70776(13) 0.37488(10) 0.77890(7) 0.0231(3) Uani 1 1 d . . . . .
H4 H 0.6677 0.4286 0.7887 0.028 Uiso 1 1 calc R . . . .
C5 C 0.63974(14) 0.30193(11) 0.80813(8) 0.0311(4) Uani 1 1 d . . . . .
H5A H 0.5574 0.3014 0.7887 0.047 Uiso 1 1 calc GR . . . .
H5B H 0.6410 0.3097 0.8549 0.047 Uiso 1 1 calc GR . . . .
H5C H 0.6779 0.2486 0.7992 0.047 Uiso 1 1 calc GR . . . .
C6 C 0.83790(14) 0.37776(12) 0.81161(8) 0.0332(4) Uani 1 1 d . . . . .
H6A H 0.8799 0.3268 0.8007 0.050 Uiso 1 1 calc GR . . . .
H6B H 0.8367 0.3815 0.8586 0.050 Uiso 1 1 calc GR . . . .
H6C H 0.8786 0.4268 0.7960 0.050 Uiso 1 1 calc GR . . . .
C7 C 0.43543(15) 0.23514(11) 0.49610(8) 0.0301(4) Uani 1 1 d . . . . .
H7 H 0.4044 0.1799 0.4792 0.036 Uiso 1 1 calc R . . . .
C8 C 0.35803(17) 0.30370(12) 0.45969(9) 0.0403(4) Uani 1 1 d . . . . .
H8A H 0.2759 0.2984 0.4703 0.060 Uiso 1 1 calc GR . . . .
H8B H 0.3608 0.2968 0.4130 0.060 Uiso 1 1 calc GR . . . .
H8C H 0.3886 0.3591 0.4728 0.060 Uiso 1 1 calc GR . . . .
C9 C 0.56681(17) 0.24083(13) 0.48026(9) 0.0432(5) Uani 1 1 d . . . . .
H9A H 0.6002 0.2949 0.4950 0.065 Uiso 1 1 calc GR . . . .
H9B H 0.5701 0.2357 0.4335 0.065 Uiso 1 1 calc GR . . . .
H9C H 0.6128 0.1955 0.5023 0.065 Uiso 1 1 calc GR . . . .
C10 C 0.51275(14) 0.14381(10) 0.61744(8) 0.0267(3) Uani 1 1 d . . . . .
H10 H 0.5973 0.1563 0.6109 0.032 Uiso 1 1 calc R . . . .
C11 C 0.50409(17) 0.13124(11) 0.69086(9) 0.0358(4) Uani 1 1 d . . . . .
H11A H 0.5287 0.1827 0.7140 0.054 Uiso 1 1 calc GR . . . .
H11B H 0.5561 0.0851 0.7066 0.054 Uiso 1 1 calc GR . . . .
H11C H 0.4220 0.1180 0.6983 0.054 Uiso 1 1 calc GR . . . .
C12 C 0.47607(18) 0.06183(11) 0.58000(10) 0.0415(4) Uani 1 1 d . . . . .
H12A H 0.3920 0.0502 0.5838 0.062 Uiso 1 1 calc GR . . . .
H12B H 0.5243 0.0151 0.5983 0.062 Uiso 1 1 calc GR . . . .
H12C H 0.4888 0.0687 0.5343 0.062 Uiso 1 1 calc GR . . . .
C13 C 0.25846(15) 0.52106(11) 0.65332(9) 0.0361(4) Uani 1 1 d . . . . .
H13 H 0.2030 0.5464 0.6826 0.043 Uiso 1 1 calc R . . . .
C14 C 0.17990(17) 0.48149(14) 0.59549(10) 0.0496(5) Uani 1 1 d . . . . .
H14A H 0.2309 0.4549 0.5659 0.074 Uiso 1 1 calc GR . . . .
H14B H 0.1322 0.5253 0.5725 0.074 Uiso 1 1 calc GR . . . .
H14C H 0.1272 0.4394 0.6117 0.074 Uiso 1 1 calc GR . . . .
C15 C 0.33581(19) 0.59372(12) 0.63057(11) 0.0500(5) Uani 1 1 d . . . . .
H15A H 0.3860 0.6161 0.6677 0.075 Uiso 1 1 calc GR . . . .
H15B H 0.2842 0.6382 0.6114 0.075 Uiso 1 1 calc GR . . . .
H15C H 0.3860 0.5727 0.5983 0.075 Uiso 1 1 calc GR . . . .
C16 C 0.23957(14) 0.36495(11) 0.72963(8) 0.0300(4) Uani 1 1 d . . . . .
H16 H 0.1951 0.3413 0.6898 0.036 Uiso 1 1 calc R . . . .
C17 C 0.14803(17) 0.40913(14) 0.76988(12) 0.0539(6) Uani 1 1 d . . . . .
H17A H 0.1900 0.4360 0.8078 0.081 Uiso 1 1 calc GR . . . .
H17B H 0.0923 0.3675 0.7840 0.081 Uiso 1 1 calc GR . . . .
H17C H 0.1043 0.4516 0.7431 0.081 Uiso 1 1 calc GR . . . .
C18 C 0.30023(15) 0.29132(12) 0.76829(8) 0.0359(4) Uani 1 1 d . . . . .
H18A H 0.3566 0.2638 0.7422 0.054 Uiso 1 1 calc GR . . . .
H18B H 0.2399 0.2509 0.7789 0.054 Uiso 1 1 calc GR . . . .
H18C H 0.3426 0.3126 0.8083 0.054 Uiso 1 1 calc GR . . . .
C19 C 0.89311(16) 0.17313(12) 0.44919(8) 0.0375(4) Uani 1 1 d . . . . .
H19A H 0.8108 0.1842 0.4305 0.045 Uiso 1 1 calc R . . . .
H19B H 0.9353 0.1437 0.4163 0.045 Uiso 1 1 calc R . . . .
C20 C 0.95516(19) 0.25543(13) 0.46705(10) 0.0491(5) Uani 1 1 d . . . . .
H20A H 0.9569 0.2901 0.4283 0.074 Uiso 1 1 calc GR . . . .
H20B H 1.0365 0.2442 0.4855 0.074 Uiso 1 1 calc GR . . . .
H20C H 0.9121 0.2850 0.4988 0.074 Uiso 1 1 calc GR . . . .
C21 C 0.82449(17) 0.04456(12) 0.49267(9) 0.0423(4) Uani 1 1 d . . . . .
H21A H 0.8636 0.0101 0.4612 0.051 Uiso 1 1 calc R . . . .
H21B H 0.7435 0.0585 0.4734 0.051 Uiso 1 1 calc R . . . .
C22 C 0.81751(19) -0.00450(13) 0.55484(10) 0.0490(5) Uani 1 1 d . . . . .
H22A H 0.8979 -0.0178 0.5739 0.074 Uiso 1 1 calc GR . . . .
H22B H 0.7733 -0.0565 0.5454 0.074 Uiso 1 1 calc GR . . . .
H22C H 0.7769 0.0292 0.5854 0.074 Uiso 1 1 calc GR . . . .
B1 B 0.80150(17) 0.26655(13) 0.66611(11) 0.0303(4) Uani 1 1 d . . . . .
H1A H 0.7885(17) 0.2555(12) 0.6131(10) 0.045 Uiso 1 1 d R . . . .
H1B H 0.8983(17) 0.2879(12) 0.6818(9) 0.045 Uiso 1 1 d R . . . .
H1C H 0.7747(16) 0.2080(13) 0.6933(9) 0.045 Uiso 1 1 d R . . . .
B2 B 0.24874(16) 0.21152(13) 0.59417(10) 0.0276(4) Uani 1 1 d . . . . .
H2D H 0.2219(16) 0.1599(12) 0.5596(9) 0.041 Uiso 1 1 d R . . . .
H2E H 0.1937(16) 0.2697(12) 0.5819(9) 0.041 Uiso 1 1 d R . . . .
H2F H 0.2406(16) 0.1895(12) 0.6454(9) 0.041 Uiso 1 1 d R . . . .
B3 B 0.42511(17) 0.50404(14) 0.77993(10) 0.0334(4) Uani 1 1 d . . . . .
H3D H 0.5011(17) 0.5430(13) 0.7656(10) 0.050 Uiso 1 1 d R . . . .
H3E H 0.4571(17) 0.4572(13) 0.8187(10) 0.050 Uiso 1 1 d R . . . .
H3F H 0.3500(17) 0.5445(13) 0.7945(9) 0.050 Uiso 1 1 d R . . . .

loop_
_atom_site_aniso_label
_atom_site_aniso_U_11
_atom_site_aniso_U_22
_atom_site_aniso_U_33
_atom_site_aniso_U_23
_atom_site_aniso_U_13
_atom_site_aniso_U_12
Sn1 0.01807(5) 0.01674(5) 0.02007(5) -0.00041(4) 0.00187(4) -0.00021(4)
K1 0.02206(16) 0.02549(17) 0.02601(17) -0.00038(14) 0.00155(13) 0.00288(13)
P1 0.01648(18) 0.01996(18) 0.0242(2) -0.00156(15) 0.00220(14) 0.00047(14)
P2 0.02114(19) 0.01809(18) 0.02102(19) -0.00153(15) 0.00023(14) -0.00198(14)
P3 0.01939(18) 0.0234(2) 0.0261(2) -0.00492(16) 0.00352(15) 0.00215(15)
O1 0.0370(6) 0.0362(7) 0.0231(6) -0.0030(5) -0.0005(5) -0.0033(5)
C1 0.0193(7) 0.0292(8) 0.0351(9) 0.0015(7) 0.0021(6) -0.0051(6)
C2 0.0384(10) 0.0472(11) 0.0412(11) 0.0048(9) 0.0151(8) -0.0101(8)
C3 0.0354(9) 0.0236(8) 0.0453(11) 0.0034(8) -0.0005(8) -0.0070(7)
C4 0.0207(7) 0.0244(8) 0.0240(8) -0.0030(6) 0.0008(6) 0.0002(6)
C5 0.0296(8) 0.0361(9) 0.0274(9) 0.0023(7) 0.0014(7) -0.0066(7)
C6 0.0261(8) 0.0437(10) 0.0288(9) -0.0030(8) -0.0027(7) -0.0039(7)
C7 0.0403(9) 0.0286(9) 0.0215(8) -0.0051(7) 0.0028(7) -0.0043(7)
C8 0.0536(11) 0.0417(11) 0.0239(9) 0.0029(8) -0.0049(8) -0.0019(9)
C9 0.0503(11) 0.0496(12) 0.0325(10) -0.0029(9) 0.0180(8) -0.0006(9)
C10 0.0264(8) 0.0199(7) 0.0324(9) -0.0029(7) -0.0033(6) 0.0015(6)
C11 0.0459(10) 0.0247(9) 0.0343(10) 0.0024(7) -0.0085(8) 0.0033(7)
C12 0.0542(11) 0.0229(9) 0.0443(11) -0.0071(8) -0.0107(9) 0.0063(8)
C13 0.0323(9) 0.0341(10) 0.0420(10) 0.0003(8) 0.0039(8) 0.0143(7)
C14 0.0427(11) 0.0561(13) 0.0471(12) 0.0074(10) -0.0114(9) 0.0177(10)
C15 0.0544(12) 0.0308(10) 0.0655(14) 0.0096(9) 0.0100(10) 0.0158(9)
C16 0.0205(8) 0.0373(9) 0.0327(9) -0.0075(7) 0.0043(6) -0.0057(7)
C17 0.0335(10) 0.0583(14) 0.0746(15) -0.0133(11) 0.0289(10) -0.0051(9)
C18 0.0350(9) 0.0437(10) 0.0296(9) 0.0023(8) 0.0066(7) -0.0105(8)
C19 0.0385(10) 0.0493(11) 0.0247(9) 0.0014(8) 0.0040(7) 0.0061(8)
C20 0.0587(13) 0.0456(12) 0.0422(12) 0.0100(9) 0.0006(9) -0.0031(10)
C21 0.0454(11) 0.0435(11) 0.0371(10) -0.0095(9) -0.0013(8) -0.0069(9)
C22 0.0535(12) 0.0446(12) 0.0478(12) 0.0008(10) -0.0008(9) -0.0147(10)
B1 0.0243(9) 0.0288(10) 0.0379(11) -0.0082(9) 0.0033(8) 0.0059(7)
B2 0.0221(9) 0.0291(10) 0.0310(10) -0.0043(8) 0.0002(7) -0.0050(7)
B3 0.0247(10) 0.0386(11) 0.0372(11) -0.0180(9) 0.0054(8) -0.0030(8)

loop_
_atom_type_symbol
_atom_type_description
_atom_type_scat_dispersion_real
_atom_type_scat_dispersion_imag
_atom_type_scat_source
C C 0.0033 0.0016 'International Tables Vol C Tables 4.2.6.8 and 6.1.1.4'
H H 0.0000 0.0000 'International Tables Vol C Tables 4.2.6.8 and 6.1.1.4'
B B 0.0013 0.0007 'International Tables Vol C Tables 4.2.6.8 and 6.1.1.4'
K K 0.2009 0.2494 'International Tables Vol C Tables 4.2.6.8 and 6.1.1.4'
O O 0.0106 0.0060 'International Tables Vol C Tables 4.2.6.8 and 6.1.1.4'
P P 0.1023 0.0942 'International Tables Vol C Tables 4.2.6.8 and 6.1.1.4'
Sn Sn -0.6537 1.4246 'International Tables Vol C Tables 4.2.6.8 and 6.1.1.4'

loop_
_exptl_crystal_face_index_h
_exptl_crystal_face_index_k
_exptl_crystal_face_index_l
_exptl_crystal_face_perp_dist
0 1 -1 0.0717
0 -1 1 0.0587
0 -1 -1 0.0311
0 1 1 0.0481
2 0 -1 0.1636
-2 0 1 0.1416
-1 1 -1 0.1214
1 -1 1 0.1124
-1 -1 1 0.1082
0 0 -1 0.0610
0 0 1 0.0610
-1 -2 -1 0.0781
2 1 -2 0.1582

loop_
_geom_angle_atom_site_label_1
_geom_angle_atom_site_label_2
_geom_angle_atom_site_label_3
_geom_angle
_geom_angle_site_symmetry_1
_geom_angle_site_symmetry_3
_geom_angle_publ_flag
P2 Sn1 P1 103.646(12) . . ?
P2 Sn1 P3 102.981(12) . . ?
P3 Sn1 P1 103.026(12) . . ?
O1 K1 C22 43.22(4) . . ?
O1 K1 B1 93.64(5) . . ?
O1 K1 H1A 73.0(4) . . ?
O1 K1 H1B 110.2(4) . . ?
O1 K1 B2 101.34(5) . 1_655 ?
O1 K1 B3 119.10(5) . 2_646 ?
C22 K1 H1A 84.2(4) . . ?
C22 K1 H1B 118.2(4) . . ?
B1 K1 C22 96.04(5) . . ?
B1 K1 H1A 21.2(4) . . ?
B1 K1 H1B 22.2(4) . . ?
B1 K1 B3 116.31(6) . 2_646 ?
H1A K1 H1B 38.5(5) . . ?
B2 K1 C22 129.28(5) 1_655 . ?
B2 K1 B1 126.36(6) 1_655 . ?
B2 K1 H1A 124.9(4) 1_655 . ?
B2 K1 H1B 107.1(4) 1_655 . ?
B2 K1 B3 100.44(5) 1_655 2_646 ?
B3 K1 C22 79.98(6) 2_646 . ?
B3 K1 H1A 130.9(4) 2_646 . ?
B3 K1 H1B 116.2(4) 2_646 . ?
C1 P1 Sn1 99.28(5) . . ?
C1 P1 B1 105.34(8) . . ?
C4 P1 Sn1 118.40(5) . . ?
C4 P1 C1 103.49(7) . . ?
C4 P1 B1 109.70(8) . . ?
B1 P1 Sn1 117.95(6) . . ?
C7 P2 Sn1 99.91(5) . . ?
C7 P2 C10 103.26(7) . . ?
C7 P2 B2 105.92(8) . . ?
C10 P2 Sn1 118.14(5) . . ?
C10 P2 B2 109.53(8) . . ?
B2 P2 Sn1 117.66(6) . . ?
C13 P3 Sn1 100.26(6) . . ?
C13 P3 B3 105.83(9) . . ?
C16 P3 Sn1 118.26(5) . . ?
C16 P3 C13 103.26(8) . . ?
C16 P3 B3 109.32(8) . . ?
B3 P3 Sn1 117.56(6) . . ?
C19 O1 K1 126.62(10) . . ?
C21 O1 K1 121.73(10) . . ?
C21 O1 C19 111.64(13) . . ?
P1 C1 H1 106.8 . . ?
C2 C1 P1 111.34(12) . . ?
C2 C1 H1 106.8 . . ?
C3 C1 P1 113.79(11) . . ?
C3 C1 H1 106.8 . . ?
C3 C1 C2 110.98(15) . . ?
C1 C2 H2A 109.5 . . ?
C1 C2 H2B 109.5 . . ?
C1 C2 H2C 109.5 . . ?
H2A C2 H2B 109.5 . . ?
H2A C2 H2C 109.5 . . ?
H2B C2 H2C 109.5 . . ?
C1 C3 H3A 109.5 . . ?
C1 C3 H3B 109.5 . . ?
C1 C3 H3C 109.5 . . ?
H3A C3 H3B 109.5 . . ?
H3A C3 H3C 109.5 . . ?
H3B C3 H3C 109.5 . . ?
P1 C4 H4 108.2 . . ?
C5 C4 P1 111.18(11) . . ?
C5 C4 H4 108.2 . . ?
C5 C4 C6 109.51(13) . . ?
C6 C4 P1 111.43(10) . . ?
C6 C4 H4 108.2 . . ?
C4 C5 H5A 109.5 . . ?
C4 C5 H5B 109.5 . . ?
C4 C5 H5C 109.5 . . ?
H5A C5 H5B 109.5 . . ?
H5A C5 H5C 109.5 . . ?
H5B C5 H5C 109.5 . . ?
C4 C6 H6A 109.5 . . ?
C4 C6 H6B 109.5 . . ?
C4 C6 H6C 109.5 . . ?
H6A C6 H6B 109.5 . . ?
H6A C6 H6C 109.5 . . ?
H6B C6 H6C 109.5 . . ?
P2 C7 H7 106.7 . . ?
C8 C7 P2 111.72(12) . . ?
C8 C7 H7 106.7 . . ?
C8 C7 C9 111.19(15) . . ?
C9 C7 P2 113.37(12) . . ?
C9 C7 H7 106.7 . . ?
C7 C8 H8A 109.5 . . ?
C7 C8 H8B 109.5 . . ?
C7 C8 H8C 109.5 . . ?
H8A C8 H8B 109.5 . . ?
H8A C8 H8C 109.5 . . ?
H8B C8 H8C 109.5 . . ?
C7 C9 H9A 109.5 . . ?
C7 C9 H9B 109.5 . . ?
C7 C9 H9C 109.5 . . ?
H9A C9 H9B 109.5 . . ?
H9A C9 H9C 109.5 . . ?
H9B C9 H9C 109.5 . . ?
P2 C10 H10 108.2 . . ?
C11 C10 P2 110.75(11) . . ?
C11 C10 H10 108.2 . . ?
C11 C10 C12 110.09(14) . . ?
C12 C10 P2 111.38(11) . . ?
C12 C10 H10 108.2 . . ?
C10 C11 H11A 109.5 . . ?
C10 C11 H11B 109.5 . . ?
C10 C11 H11C 109.5 . . ?
H11A C11 H11B 109.5 . . ?
H11A C11 H11C 109.5 . . ?
H11B C11 H11C 109.5 . . ?
C10 C12 H12A 109.5 . . ?
C10 C12 H12B 109.5 . . ?
C10 C12 H12C 109.5 . . ?
H12A C12 H12B 109.5 . . ?
H12A C12 H12C 109.5 . . ?
H12B C12 H12C 109.5 . . ?
P3 C13 H13 106.8 . . ?
C14 C13 P3 113.66(13) . . ?
C14 C13 H13 106.8 . . ?
C15 C13 P3 111.10(12) . . ?
C15 C13 H13 106.8 . . ?
C15 C13 C14 111.35(17) . . ?
C13 C14 H14A 109.5 . . ?
C13 C14 H14B 109.5 . . ?
C13 C14 H14C 109.5 . . ?
H14A C14 H14B 109.5 . . ?
H14A C14 H14C 109.5 . . ?
H14B C14 H14C 109.5 . . ?
C13 C15 H15A 109.5 . . ?
C13 C15 H15B 109.5 . . ?
C13 C15 H15C 109.5 . . ?
H15A C15 H15B 109.5 . . ?
H15A C15 H15C 109.5 . . ?
H15B C15 H15C 109.5 . . ?
P3 C16 H16 107.8 . . ?
C17 C16 P3 111.38(12) . . ?
C17 C16 H16 107.8 . . ?
C18 C16 P3 111.35(11) . . ?
C18 C16 H16 107.8 . . ?
C18 C16 C17 110.44(16) . . ?
C16 C17 H17A 109.5 . . ?
C16 C17 H17B 109.5 . . ?
C16 C17 H17C 109.5 . . ?
H17A C17 H17B 109.5 . . ?
H17A C17 H17C 109.5 . . ?
H17B C17 H17C 109.5 . . ?
C16 C18 H18A 109.5 . . ?
C16 C18 H18B 109.5 . . ?
C16 C18 H18C 109.5 . . ?
H18A C18 H18B 109.5 . . ?
H18A C18 H18C 109.5 . . ?
H18B C18 H18C 109.5 . . ?
O1 C19 H19A 109.7 . . ?
O1 C19 H19B 109.7 . . ?
O1 C19 C20 109.81(15) . . ?
H19A C19 H19B 108.2 . . ?
C20 C19 H19A 109.7 . . ?
C20 C19 H19B 109.7 . . ?
C19 C20 H20A 109.5 . . ?
C19 C20 H20B 109.5 . . ?
C19 C20 H20C 109.5 . . ?
H20A C20 H20B 109.5 . . ?
H20A C20 H20C 109.5 . . ?
H20B C20 H20C 109.5 . . ?
O1 C21 H21A 109.8 . . ?
O1 C21 H21B 109.8 . . ?
O1 C21 C22 109.52(15) . . ?
H21A C21 H21B 108.2 . . ?
C22 C21 H21A 109.8 . . ?
C22 C21 H21B 109.8 . . ?
K1 C22 H22A 59.4 . . ?
K1 C22 H22B 164.5 . . ?
K1 C22 H22C 68.1 . . ?
C21 C22 K1 85.29(11) . . ?
C21 C22 H22A 109.5 . . ?
C21 C22 H22B 109.5 . . ?
C21 C22 H22C 109.5 . . ?
H22A C22 H22B 109.5 . . ?
H22A C22 H22C 109.5 . . ?
H22B C22 H22C 109.5 . . ?
K1 B1 H1A 71.3(10) . . ?
K1 B1 H1B 62.8(9) . . ?
K1 B1 H1C 83.6(9) . . ?
P1 B1 K1 163.98(10) . . ?
P1 B1 H1A 109.1(10) . . ?
P1 B1 H1B 103.5(9) . . ?
P1 B1 H1C 110.4(9) . . ?
H1A B1 H1B 110.8(14) . . ?
H1A B1 H1C 110.0(14) . . ?
H1B B1 H1C 112.8(13) . . ?
K1 B2 H2D 74.1(9) 1_455 . ?
K1 B2 H2E 78.9(9) 1_455 . ?
K1 B2 H2F 62.5(9) 1_455 . ?
P2 B2 K1 169.67(10) . 1_455 ?
P2 B2 H2D 107.2(9) . . ?
P2 B2 H2E 109.6(9) . . ?
P2 B2 H2F 108.0(9) . . ?
H2D B2 H2E 110.5(13) . . ?
H2D B2 H2F 109.5(14) . . ?
H2E B2 H2F 111.9(13) . . ?
K1 B3 H3D 65.2(10) 2_656 . ?
K1 B3 H3E 91.1(10) 2_656 . ?
K1 B3 H3F 63.7(10) 2_656 . ?
P3 B3 K1 159.87(11) . 2_656 ?
P3 B3 H3D 109.3(10) . . ?
P3 B3 H3E 108.6(10) . . ?
P3 B3 H3F 103.7(10) . . ?
H3D B3 H3E 110.7(14) . . ?
H3D B3 H3F 111.7(14) . . ?
H3E B3 H3F 112.5(14) . . ?

loop_
_geom_bond_atom_site_label_1
_geom_bond_atom_site_label_2
_geom_bond_distance
_geom_bond_site_symmetry_2
_geom_bond_publ_flag
Sn1 P1 2.6341(4) . ?
Sn1 P2 2.6312(4) . ?
Sn1 P3 2.6325(4) . ?
K1 O1 2.6999(11) . ?
K1 C22 3.458(2) . ?
K1 B1 3.0125(18) . ?
K1 H1A 2.855(19) . ?
K1 H1B 2.689(18) . ?
K1 B2 3.0104(18) 1_655 ?
K1 B3 3.0617(19) 2_646 ?
P1 C1 1.8615(16) . ?
P1 C4 1.8577(15) . ?
P1 B1 1.9486(18) . ?
P2 C7 1.8556(16) . ?
P2 C10 1.8581(16) . ?
P2 B2 1.9454(18) . ?
P3 C13 1.8606(17) . ?
P3 C16 1.8550(16) . ?
P3 B3 1.945(2) . ?
O1 C19 1.426(2) . ?
O1 C21 1.418(2) . ?
C1 H1 0.9800 . ?
C1 C2 1.528(2) . ?
C1 C3 1.520(2) . ?
C2 H2A 0.9600 . ?
C2 H2B 0.9600 . ?
C2 H2C 0.9600 . ?
C3 H3A 0.9600 . ?
C3 H3B 0.9600 . ?
C3 H3C 0.9600 . ?
C4 H4 0.9800 . ?
C4 C5 1.521(2) . ?
C4 C6 1.531(2) . ?
C5 H5A 0.9600 . ?
C5 H5B 0.9600 . ?
C5 H5C 0.9600 . ?
C6 H6A 0.9600 . ?
C6 H6B 0.9600 . ?
C6 H6C 0.9600 . ?
C7 H7 0.9800 . ?
C7 C8 1.521(2) . ?
C7 C9 1.525(2) . ?
C8 H8A 0.9600 . ?
C8 H8B 0.9600 . ?
C8 H8C 0.9600 . ?
C9 H9A 0.9600 . ?
C9 H9B 0.9600 . ?
C9 H9C 0.9600 . ?
C10 H10 0.9800 . ?
C10 C11 1.520(2) . ?
C10 C12 1.527(2) . ?
C11 H11A 0.9600 . ?
C11 H11B 0.9600 . ?
C11 H11C 0.9600 . ?
C12 H12A 0.9600 . ?
C12 H12B 0.9600 . ?
C12 H12C 0.9600 . ?
C13 H13 0.9800 . ?
C13 C14 1.527(3) . ?
C13 C15 1.523(3) . ?
C14 H14A 0.9600 . ?
C14 H14B 0.9600 . ?
C14 H14C 0.9600 . ?
C15 H15A 0.9600 . ?
C15 H15B 0.9600 . ?
C15 H15C 0.9600 . ?
C16 H16 0.9800 . ?
C16 C17 1.530(2) . ?
C16 C18 1.516(2) . ?
C17 H17A 0.9600 . ?
C17 H17B 0.9600 . ?
C17 H17C 0.9600 . ?
C18 H18A 0.9600 . ?
C18 H18B 0.9600 . ?
C18 H18C 0.9600 . ?
C19 H19A 0.9700 . ?
C19 H19B 0.9700 . ?
C19 C20 1.488(3) . ?
C20 H20A 0.9600 . ?
C20 H20B 0.9600 . ?
C20 H20C 0.9600 . ?
C21 H21A 0.9700 . ?
C21 H21B 0.9700 . ?
C21 C22 1.489(3) . ?
C22 H22A 0.9600 . ?
C22 H22B 0.9600 . ?
C22 H22C 0.9600 . ?
B1 H1A 1.09(2) . ?
B1 H1B 1.140(19) . ?
B1 H1C 1.125(19) . ?
B2 K1 3.0104(18) 1_455 ?
B2 H2D 1.094(19) . ?
B2 H2E 1.111(19) . ?
B2 H2F 1.112(19) . ?
B3 K1 3.0618(19) 2_656 ?
B3 H3D 1.102(19) . ?
B3 H3E 1.11(2) . ?
B3 H3F 1.109(19) . ?

loop_
_exptl_oxdiff_crystal_face_indexfrac_h
_exptl_oxdiff_crystal_face_indexfrac_k
_exptl_oxdiff_crystal_face_indexfrac_l
_exptl_oxdiff_crystal_face_x
_exptl_oxdiff_crystal_face_y
_exptl_oxdiff_crystal_face_z
0.0000 1.0000 -1.0000 0.0068 -0.0520 -0.0230
-0.0000 -1.0000 1.0000 -0.0068 0.0520 0.0230
-0.0000 -1.0000 -1.0000 0.0526 0.0228 0.0001
0.0000 1.0000 1.0000 -0.0526 -0.0228 -0.0001
2.0000 -0.0000 -1.0000 -0.0016 0.0392 -0.1238
-2.0000 0.0000 1.0000 0.0016 -0.0392 0.1238
-1.0000 1.0000 -1.0000 0.0224 -0.0790 0.0332
1.0000 -1.0000 1.0000 -0.0224 0.0790 -0.0332
-1.0000 -1.0000 1.0000 0.0089 0.0251 0.0791
-0.0000 -0.0000 -1.0000 0.0297 -0.0146 -0.0114
0.0000 0.0000 1.0000 -0.0297 0.0146 0.0114
-1.0000 -2.0000 -1.0000 0.0911 0.0332 0.0679
2.0000 1.0000 -2.0000 0.0051 -0.0128 -0.1467
